data_7104585
loop_
_publ_author_name
'Rauf, Waqar'
'Thompson, Amber L'
'Brown, John M'

_publ_section_title
;
 Comparative catalytic C-H vs. C-Si activation of arenes with Pd
 complexes directed by urea or amide groups.
;
_journal_issue 26
_journal_name_full 'Chemical communications (Cambridge, England)'
_journal_page_first 3874
_journal_page_last 3876
_journal_paper_doi 10.1039/b905717j
_journal_volume 34
_journal_year 2009
_chemical_formula_moiety 'C13 H16 F N4 O Pd, C7 H7 O3 S'
_chemical_formula_sum 'C20 H23 F N4 O4 Pd S'
_chemical_formula_weight 540.89
_chemical_melting_point ?
_space_group_IT_number 14
_symmetry_cell_setting monoclinic
_symmetry_space_group_name_Hall '-P 2yn'
_symmetry_space_group_name_H-M 'P 1 21/n 1'
_atom_sites_solution_hydrogens geom
_atom_sites_solution_primary direct
_audit_creation_date 09-03-02
_audit_creation_method CRYSTALS_ver_12.87
_cell_angle_alpha 90
_cell_angle_beta 96.2239(5)
_cell_angle_gamma 90
_cell_formula_units_Z 4
_cell_length_a 7.4418(1)
_cell_length_b 14.5003(2)
_cell_length_c 20.7460(3)
_cell_measurement_reflns_used 5196
_cell_measurement_temperature 150
_cell_measurement_theta_max 27
_cell_measurement_theta_min 5
_cell_volume 2225.47(5)
_computing_cell_refinement 'DENZO/SCALEPACK (Otwinowski & Minor, 1997)'
_computing_data_collection 'COLLECT (Nonius, 1997-2001).'
_computing_data_reduction 'DENZO/SCALEPACK (Otwinowski & Minor, 1997)'
_computing_molecular_graphics 'CAMERON (Watkin et al., 1996)'
_computing_publication_material 'CRYSTALS (Betteridge et al., 2003)'
_computing_structure_refinement 'CRYSTALS (Betteridge et al., 2003)'
_computing_structure_solution 'SIR92 (Altomare et al., 1994)'
_diffrn_ambient_temperature 150
_diffrn_measured_fraction_theta_full 0.993
_diffrn_measured_fraction_theta_max 0.992
_diffrn_measurement_device 'Nonius KappaCCD'
_diffrn_measurement_device_type Area
_diffrn_measurement_method \w
_diffrn_radiation_monochromator graphite
_diffrn_radiation_type 'Mo K\a'
_diffrn_radiation_wavelength 0.71073
_diffrn_reflns_av_R_equivalents 0.046
_diffrn_reflns_limit_h_max 9
_diffrn_reflns_limit_h_min -9
_diffrn_reflns_limit_k_max 18
_diffrn_reflns_limit_k_min -18
_diffrn_reflns_limit_l_max 26
_diffrn_reflns_limit_l_min -26
_diffrn_reflns_number 41900
_diffrn_reflns_theta_full 26.940
_diffrn_reflns_theta_max 27.490
_diffrn_reflns_theta_min 5.106
_diffrn_standards_number 0
_exptl_absorpt_coefficient_mu 0.970
_exptl_absorpt_correction_T_max 0.94
_exptl_absorpt_correction_T_min 0.77
_exptl_absorpt_correction_type multi-scan
_exptl_absorpt_process_details 'DENZO/SCALEPACK (Otwinowski & Minor, 1997)'
_exptl_crystal_colour clear_pale_colourless
_exptl_crystal_density_diffrn 1.614
_exptl_crystal_density_meas ?
_exptl_crystal_density_method .
_exptl_crystal_description needle
_exptl_crystal_F_000 1096
_exptl_crystal_size_max 0.59
_exptl_crystal_size_mid 0.07
_exptl_crystal_size_min 0.06
_refine_diff_density_max 0.75
_refine_diff_density_min -0.69
_refine_ls_extinction_method None
_refine_ls_goodness_of_fit_ref 0.9640
_refine_ls_hydrogen_treatment none
_refine_ls_matrix_type full
_refine_ls_number_parameters 308
_refine_ls_number_reflns 5060
_refine_ls_number_restraints 48
_refine_ls_R_factor_all 0.0506
_refine_ls_R_factor_gt 0.0330
_refine_ls_shift/su_max 0.001100
_refine_ls_structure_factor_coef Fsqd
_refine_ls_weighting_details
;
Method, part 1, Chebychev polynomial, (Watkin, 1994, Prince, 1982)
[weight] = 1.0/[A~0~*T~0~(x)+A~1~*T~1~(x) ... +A~n-1~]*T~n-1~(x)]
where A~i~ are the Chebychev coefficients listed below and x= Fcalc/Fmax
Method = Robust Weighting (Prince, 1982)
W = [weight] * [1-(deltaF/6*sigmaF)^2^]^2^
A~i~ are:
9.72 13.6 6.85 2.05
;
_refine_ls_weighting_scheme calc
_refine_ls_wR_factor_all 0.0882
_refine_ls_wR_factor_gt 0.0727
_refine_ls_wR_factor_ref 0.0882
_reflns_limit_h_max 9
_reflns_limit_h_min -9
_reflns_limit_k_max 18
_reflns_limit_k_min 0
_reflns_limit_l_max 26
_reflns_limit_l_min 0
_reflns_number_gt 3944
_reflns_number_total 5061
_reflns_threshold_expression I>2.0\s(I)
_oxford_diffrn_Wilson_B_factor 2.37
_oxford_diffrn_Wilson_scale 20.45
_oxford_refine_ls_r_factor_ref 0.0506
_oxford_refine_ls_scale 0.23036(14)
_oxford_reflns_number_all 5060
_oxford_reflns_threshold_expression_ref I>-3.0\s(I)
_oxford_structure_analysis_title 6066
_cod_data_source_file b905717j.txt
_cod_data_source_block 16
_cod_depositor_comments
;
The following automatic conversions were performed:
'_symmetry_cell_setting' value 'Monoclinic' changed to 'monoclinic'
according to '/home/saulius/struct/CIF-dictionaries/cif_core.dic'
dictionary named 'cif_core.dic' version 2.4.1 from 2010-06-29.

Automatic conversion script
Id: cif_fix_enum 1527 2010-12-29 10:47:43Z saulius 

The following automatic conversions were performed:

'_chemical_melting_point' value 'not measured' was changed to '?' -
the value is undefined or not given.

Automatic conversion script
Id: cif_fix_values 1646 2011-03-28 12:23:43Z adriana 
;
_cod_original_sg_symbol_H-M 'P 1 21/n 1 '
_cod_original_formula_sum 'C20 H23 F1 N4 O4 Pd1 S1'
_cod_database_code 7104585

loop_
_symmetry_equiv_pos_as_xyz
x,y,z
-x,-y,-z
-x+1/2,y+1/2,-z+1/2
x+1/2,-y+1/2,z+1/2

loop_
_atom_site_label
_atom_site_type_symbol
_atom_site_fract_x
_atom_site_fract_y
_atom_site_fract_z
_atom_site_U_iso_or_equiv
_atom_site_occupancy
_atom_site_adp_type
_atom_site_refinement_flags_posn
_atom_site_refinement_flags_adp
_atom_site_refinement_flags_occupancy
_atom_site_disorder_assembly
_atom_site_disorder_group
_oxford_atom_site_special_shape
_atom_site_attached_hydrogens
Pd1 Pd 0.33897(3) 0.490852(16) 0.547403(11) 0.0286 1.0000 Uani . . . . . . .
O2 O 0.2008(4) 0.42493(17) 0.47448(12) 0.0394 1.0000 Uani . . . . . . .
C3 C 0.1220(4) 0.4546(2) 0.42190(17) 0.0314 1.0000 Uani . . . . . . .
N4 N 0.1135(4) 0.54476(19) 0.40674(13) 0.0304 1.0000 Uani . . . . . . .
C5 C 0.1846(4) 0.6192(2) 0.44533(15) 0.0267 1.0000 Uani . . . . . . .
C6 C 0.2865(4) 0.6114(2) 0.50569(15) 0.0276 1.0000 Uani . . . . . . .
C7 C 0.3497(5) 0.6934(2) 0.53599(16) 0.0357 1.0000 Uani . . . . . . .
C8 C 0.3156(5) 0.7796(2) 0.50848(18) 0.0389 1.0000 Uani . . . . . . .
C9 C 0.2159(5) 0.7827(2) 0.44924(17) 0.0344 1.0000 Uani . . . . . . .
C10 C 0.1478(4) 0.7063(2) 0.41701(16) 0.0310 1.0000 Uani . . . . . . .
F11 F 0.1799(3) 0.86678(14) 0.41961(12) 0.0472 1.0000 Uani . . . . . . .
N12 N 0.0457(4) 0.3930(2) 0.37895(15) 0.0392 1.0000 Uani . . . . . . .
C13 C -0.0683(5) 0.4184(3) 0.32041(19) 0.0465 1.0000 Uani . . . . . . .
C14 C 0.0714(7) 0.2943(3) 0.3924(2) 0.0581 1.0000 Uani . . . . . . .
N15 N 0.3803(4) 0.3615(2) 0.59630(15) 0.0389 1.0000 Uani . . . . . . .
C16 C 0.4127(5) 0.3052(2) 0.63335(18) 0.0378 1.0000 Uani . . . . . . .
C17 C 0.4527(6) 0.2349(3) 0.6830(2) 0.0464 1.0000 Uani . . . . . . .
N18 N 0.4744(4) 0.5430(2) 0.62775(14) 0.0344 1.0000 Uani . . . . . . .
C19 C 0.5414(5) 0.5570(3) 0.67877(17) 0.0357 1.0000 Uani . . . . . . .
C20 C 0.6226(6) 0.5719(3) 0.74463(19) 0.0511 1.0000 Uani . . . . . . .
S21 S -0.00135(15) 0.66750(6) 0.23029(4) 0.0423 1.0000 Uani D . . . . . .
C25 C -0.0862(5) 0.5889(2) 0.16892(16) 0.0337 1.0000 Uani . . . . . . .
C26 C 0.0292(5) 0.5465(3) 0.13014(17) 0.0379 1.0000 Uani . . . . . . .
C27 C -0.0399(5) 0.4846(3) 0.08301(17) 0.0401 1.0000 Uani . . . . . . .
C28 C -0.2224(6) 0.4635(3) 0.07380(18) 0.0423 1.0000 Uani . . . . . . .
C29 C -0.3359(6) 0.5078(3) 0.1130(2) 0.0480 1.0000 Uani . . . . . . .
C30 C -0.2701(5) 0.5697(3) 0.16029(19) 0.0424 1.0000 Uani . . . . . . .
C31 C -0.2937(7) 0.3949(3) 0.0221(2) 0.0591 1.0000 Uani . . . . . . .
H71 H 0.4178 0.6907 0.5765 0.0431 1.0000 Uiso R . . . . . .
H81 H 0.3575 0.8330 0.5297 0.0468 1.0000 Uiso R . . . . . .
H101 H 0.0784 0.7117 0.3770 0.0369 1.0000 Uiso R . . . . . .
H132 H -0.1527 0.3694 0.3100 0.0697 1.0000 Uiso R . . . . . .
H131 H -0.1337 0.4746 0.3267 0.0698 1.0000 Uiso R . . . . . .
H133 H 0.0037 0.4262 0.2853 0.0699 1.0000 Uiso R . . . . . .
H143 H 0.0963 0.2628 0.3540 0.0874 1.0000 Uiso R . . . . . .
H141 H -0.0339 0.2693 0.4075 0.0877 1.0000 Uiso R . . . . . .
H142 H 0.1703 0.2852 0.4249 0.0873 1.0000 Uiso R . . . . . .
H171 H 0.4733 0.1772 0.6627 0.0689 1.0000 Uiso R . . . . . .
H172 H 0.5580 0.2517 0.7110 0.0691 1.0000 Uiso R . . . . . .
H173 H 0.3519 0.2293 0.7075 0.0689 1.0000 Uiso R . . . . . .
H203 H 0.6932 0.6271 0.7468 0.0769 1.0000 Uiso R . . . . . .
H201 H 0.5305 0.5775 0.7728 0.0770 1.0000 Uiso R . . . . . .
H202 H 0.6976 0.5208 0.7580 0.0770 1.0000 Uiso R . . . . . .
H261 H 0.1519 0.5599 0.1358 0.0460 1.0000 Uiso R . . . . . .
H271 H 0.0384 0.4564 0.0572 0.0480 1.0000 Uiso R . . . . . .
H291 H -0.4585 0.4954 0.1075 0.0580 1.0000 Uiso R . . . . . .
H301 H -0.3487 0.5985 0.1865 0.0509 1.0000 Uiso R . . . . . .
H312 H -0.4067 0.4159 0.0004 0.0890 1.0000 Uiso R . . . . . .
H311 H -0.2095 0.3868 -0.0092 0.0893 1.0000 Uiso R . . . . . .
H313 H -0.3128 0.3364 0.0418 0.0891 1.0000 Uiso R . . . . . .
H41 H 0.0676 0.5582 0.3690 0.0361 1.0000 Uiso R . . . . . .
O220 O -0.0766(6) 0.6329(3) 0.28947(17) 0.0520 0.726(6) Uani D . P . 1 . .
O230 O -0.0976(7) 0.7541(3) 0.2124(2) 0.0585 0.726(6) Uani D . P . 1 . .
O240 O 0.1846(5) 0.6688(4) 0.2328(2) 0.0613 0.726(6) Uani D . P . 1 . .
O221 O 0.1320(17) 0.6110(7) 0.2734(5) 0.0616 0.274(6) Uani D . P . 2 . .
O231 O -0.1259(14) 0.7172(10) 0.2601(7) 0.0654 0.274(6) Uani D . P . 2 . .
O241 O 0.1306(18) 0.7283(9) 0.1988(6) 0.0658 0.274(6) Uani D . P . 2 . .

loop_
_atom_site_aniso_label
_atom_site_aniso_U_11
_atom_site_aniso_U_22
_atom_site_aniso_U_33
_atom_site_aniso_U_23
_atom_site_aniso_U_13
_atom_site_aniso_U_12
Pd1 0.03114(13) 0.03009(12) 0.02511(12) 0.00309(10) 0.00610(8) 0.00207(10)
O2 0.0504(15) 0.0302(12) 0.0367(13) 0.0015(10) 0.0010(11) -0.0056(11)
C3 0.0290(16) 0.0339(16) 0.0332(17) -0.0037(13) 0.0120(13) -0.0012(13)
N4 0.0341(15) 0.0314(14) 0.0251(13) -0.0020(10) 0.0012(11) -0.0006(11)
C5 0.0243(15) 0.0283(14) 0.0281(15) -0.0028(12) 0.0051(12) -0.0008(11)
C6 0.0290(15) 0.0276(14) 0.0263(15) -0.0011(12) 0.0041(12) 0.0009(12)
C7 0.0426(19) 0.0346(17) 0.0281(17) -0.0022(13) -0.0046(14) -0.0032(15)
C8 0.053(2) 0.0277(16) 0.0350(18) -0.0045(13) -0.0007(16) -0.0067(15)
C9 0.0397(18) 0.0254(15) 0.0378(18) 0.0046(13) 0.0031(15) 0.0014(13)
C10 0.0283(16) 0.0342(16) 0.0296(16) 0.0005(13) -0.0010(13) 0.0022(13)
F11 0.0548(14) 0.0290(10) 0.0554(14) 0.0096(9) -0.0046(11) 0.0000(9)
N12 0.0441(17) 0.0354(15) 0.0387(16) -0.0120(13) 0.0074(13) -0.0095(13)
C13 0.0358(19) 0.061(2) 0.043(2) -0.0201(18) 0.0028(16) -0.0078(17)
C14 0.076(3) 0.033(2) 0.067(3) -0.0116(19) 0.012(2) -0.012(2)
N15 0.0439(17) 0.0365(16) 0.0375(16) 0.0080(13) 0.0095(13) 0.0039(13)
C16 0.043(2) 0.0329(17) 0.0378(19) 0.0022(14) 0.0071(16) -0.0005(14)
C17 0.060(3) 0.0383(19) 0.040(2) 0.0111(16) -0.0014(18) 0.0054(17)
N18 0.0319(15) 0.0404(15) 0.0310(15) 0.0054(12) 0.0038(12) 0.0061(12)
C19 0.0307(17) 0.0426(19) 0.0336(18) 0.0067(14) 0.0022(14) 0.0056(14)
C20 0.052(2) 0.066(3) 0.0322(19) 0.0039(18) -0.0088(17) 0.007(2)
S21 0.0608(6) 0.0370(5) 0.0272(4) 0.0008(3) -0.0036(4) -0.0027(4)
C25 0.046(2) 0.0278(15) 0.0255(16) 0.0049(12) -0.0029(14) 0.0024(14)
C26 0.0363(18) 0.0447(19) 0.0318(17) 0.0047(14) -0.0006(14) 0.0075(15)
C27 0.048(2) 0.0389(18) 0.0329(17) 0.0006(14) 0.0024(15) 0.0111(16)
C28 0.054(2) 0.0375(18) 0.0351(18) -0.0039(15) 0.0047(16) -0.0027(16)
C29 0.043(2) 0.055(2) 0.046(2) -0.0115(19) 0.0071(16) -0.0095(18)
C30 0.041(2) 0.045(2) 0.043(2) -0.0078(16) 0.0103(16) 0.0002(16)
C31 0.070(3) 0.054(3) 0.054(3) -0.020(2) 0.009(2) -0.011(2)
O220 0.063(3) 0.065(3) 0.0263(18) 0.0035(17) -0.0031(17) -0.015(2)
O230 0.084(3) 0.036(2) 0.051(3) -0.0045(18) -0.014(2) 0.003(2)
O240 0.042(2) 0.087(4) 0.054(3) -0.022(3) -0.0050(19) -0.012(2)
O221 0.097(10) 0.049(6) 0.033(6) -0.002(5) -0.020(6) 0.017(6)
O231 0.055(7) 0.075(9) 0.065(9) -0.034(7) 0.002(6) 0.007(6)
O241 0.095(10) 0.062(8) 0.040(6) -0.002(6) 0.008(6) -0.029(7)

loop_
_atom_type_symbol
_atom_type_scat_dispersion_real
_atom_type_scat_dispersion_imag
_atom_type_scat_Cromer_Mann_a1
_atom_type_scat_Cromer_Mann_b1
_atom_type_scat_Cromer_Mann_a2
_atom_type_scat_Cromer_Mann_b2
_atom_type_scat_Cromer_Mann_a3
_atom_type_scat_Cromer_Mann_b3
_atom_type_scat_Cromer_Mann_a4
_atom_type_scat_Cromer_Mann_b4
_atom_type_scat_Cromer_Mann_c
_atom_type_scat_source
C 0.0033 0.0016 2.3100 20.8439 1.0200 10.2075 1.5886 0.5687 0.8650 51.6512 0.2156 'International Tables Vol C 4.2.6.8 and 6.1.1.4'
H 0.0000 0.0000 0.4930 10.5109 0.3229 26.1257 0.1402 3.1424 0.0408 57.7998 0.0030 'International Tables Vol C 4.2.6.8 and 6.1.1.4'
F 0.0171 0.0103 3.5392 10.2825 2.6412 4.2944 1.5170 0.2615 1.0243 26.1476 0.2776 'International Tables Vol C 4.2.6.8 and 6.1.1.4'
N 0.0061 0.0033 12.2126 0.0057 3.1322 9.8933 2.0125 28.9975 1.1663 0.5826 -11.5290 'International Tables Vol C 4.2.6.8 and 6.1.1.4'
O 0.0106 0.0060 3.0485 13.2771 2.2868 5.7011 1.5463 0.3239 0.8670 32.9089 0.2508 'International Tables Vol C 4.2.6.8 and 6.1.1.4'
Pd -0.9988 1.0072 19.3319 0.6987 15.5017 7.9893 5.2954 25.2052 0.6058 76.8986 5.2659 'International Tables Vol C 4.2.6.8 and 6.1.1.4'
S 0.1246 0.1234 6.9053 1.4679 5.2034 22.2151 1.4379 0.2536 1.5863 56.1720 0.8669 'International Tables Vol C 4.2.6.8 and 6.1.1.4'

loop_
_geom_angle_atom_site_label_1
_geom_angle_site_symmetry_1
_geom_angle_atom_site_label_2
_geom_angle_site_symmetry_2
_geom_angle_atom_site_label_3
_geom_angle_site_symmetry_3
_geom_angle
_geom_angle_publ_flag
Pd1 2_666 Pd1 . O2 . 86.18(8) yes
Pd1 2_666 Pd1 . C6 . 77.72(9) yes
O2 . Pd1 . C6 . 91.76(12) yes
Pd1 2_666 Pd1 . N15 . 106.21(8) yes
O2 . Pd1 . N15 . 88.58(11) yes
C6 . Pd1 . N15 . 176.06(12) yes
Pd1 2_666 Pd1 . N18 . 97.74(8) yes
O2 . Pd1 . N18 . 172.68(11) yes
C6 . Pd1 . N18 . 95.10(13) yes
N15 . Pd1 . N18 . 84.40(12) yes
Pd1 . O2 . C3 . 130.7(2) yes
O2 . C3 . N4 . 122.8(3) yes
O2 . C3 . N12 . 118.2(3) yes
N4 . C3 . N12 . 119.0(3) yes
C3 . N4 . C5 . 127.3(3) yes
C3 . N4 . H41 . 116.6 no
C5 . N4 . H41 . 116.0 no
N4 . C5 . C6 . 125.4(3) yes
N4 . C5 . C10 . 113.9(3) yes
C6 . C5 . C10 . 120.7(3) yes
C5 . C6 . Pd1 . 121.9(2) yes
C5 . C6 . C7 . 117.1(3) yes
Pd1 . C6 . C7 . 121.0(2) yes
C6 . C7 . C8 . 122.9(3) yes
C6 . C7 . H71 . 119.4 no
C8 . C7 . H71 . 117.8 no
C7 . C8 . C9 . 117.2(3) yes
C7 . C8 . H81 . 121.3 no
C9 . C8 . H81 . 121.4 no
C8 . C9 . C10 . 123.5(3) yes
C8 . C9 . F11 . 119.4(3) yes
C10 . C9 . F11 . 117.2(3) yes
C5 . C10 . C9 . 118.7(3) yes
C5 . C10 . H101 . 120.8 no
C9 . C10 . H101 . 120.6 no
C3 . N12 . C13 . 123.6(3) yes
C3 . N12 . C14 . 119.0(3) yes
C13 . N12 . C14 . 117.4(3) yes
N12 . C13 . H132 . 108.1 no
N12 . C13 . H131 . 111.0 no
H132 . C13 . H131 . 109.2 no
N12 . C13 . H133 . 110.1 no
H132 . C13 . H133 . 108.9 no
H131 . C13 . H133 . 109.6 no
N12 . C14 . H143 . 110.0 no
N12 . C14 . H141 . 110.0 no
H143 . C14 . H141 . 109.5 no
N12 . C14 . H142 . 110.2 no
H143 . C14 . H142 . 108.7 no
H141 . C14 . H142 . 108.5 no
Pd1 . N15 . C16 . 165.0(3) yes
N15 . C16 . C17 . 177.9(4) yes
C16 . C17 . H171 . 109.4 no
C16 . C17 . H172 . 110.0 no
H171 . C17 . H172 . 109.3 no
C16 . C17 . H173 . 108.9 no
H171 . C17 . H173 . 109.4 no
H172 . C17 . H173 . 109.7 no
Pd1 . N18 . C19 . 166.6(3) yes
N18 . C19 . C20 . 177.8(4) yes
C19 . C20 . H203 . 109.9 no
C19 . C20 . H201 . 109.7 no
H203 . C20 . H201 . 109.2 no
C19 . C20 . H202 . 109.3 no
H203 . C20 . H202 . 109.7 no
H201 . C20 . H202 . 109.1 no
C25 . S21 . O220 . 103.8(2) yes
C25 . S21 . O230 . 104.0(2) yes
O220 . S21 . O230 . 106.2(3) yes
C25 . S21 . O240 . 108.3(2) yes
O220 . S21 . O240 . 116.0(3) yes
O230 . S21 . O240 . 117.2(3) yes
S21 . C25 . C26 . 120.5(3) yes
S21 . C25 . C30 . 119.4(3) yes
C26 . C25 . C30 . 120.1(3) yes
C25 . C26 . C27 . 119.5(3) yes
C25 . C26 . H261 . 119.9 no
C27 . C26 . H261 . 120.6 no
C26 . C27 . C28 . 121.6(3) yes
C26 . C27 . H271 . 119.0 no
C28 . C27 . H271 . 119.4 no
C27 . C28 . C29 . 117.8(3) yes
C27 . C28 . C31 . 120.3(4) yes
C29 . C28 . C31 . 121.9(4) yes
C28 . C29 . C30 . 121.6(4) yes
C28 . C29 . H291 . 119.4 no
C30 . C29 . H291 . 119.0 no
C25 . C30 . C29 . 119.4(4) yes
C25 . C30 . H301 . 120.2 no
C29 . C30 . H301 . 120.4 no
C28 . C31 . H312 . 110.2 no
C28 . C31 . H311 . 110.8 no
H312 . C31 . H311 . 109.0 no
C28 . C31 . H313 . 109.7 no
H312 . C31 . H313 . 108.6 no
H311 . C31 . H313 . 108.6 no

loop_
_geom_bond_atom_site_label_1
_geom_bond_site_symmetry_1
_geom_bond_atom_site_label_2
_geom_bond_site_symmetry_2
_geom_bond_distance
_geom_bond_publ_flag
Pd1 . Pd1 2_666 3.2719(5) yes
Pd1 . O2 . 1.980(2) yes
Pd1 . C6 . 1.970(3) yes
Pd1 . N15 . 2.138(3) yes
Pd1 . N18 . 2.000(3) yes
O2 . C3 . 1.257(4) yes
C3 . N4 . 1.345(4) yes
C3 . N12 . 1.344(4) yes
N4 . C5 . 1.412(4) yes
N4 . H41 . 0.842 no
C5 . C6 . 1.397(4) yes
C5 . C10 . 1.406(4) yes
C6 . C7 . 1.403(4) yes
C7 . C8 . 1.386(5) yes
C7 . H71 . 0.933 no
C8 . C9 . 1.366(5) yes
C8 . H81 . 0.928 no
C9 . C10 . 1.363(5) yes
C9 . F11 . 1.379(4) yes
C10 . H101 . 0.933 no
N12 . C13 . 1.451(5) yes
N12 . C14 . 1.466(5) yes
C13 . H132 . 0.958 no
C13 . H131 . 0.966 no
C13 . H133 . 0.957 no
C14 . H143 . 0.954 no
C14 . H141 . 0.946 no
C14 . H142 . 0.952 no
N15 . C16 . 1.130(5) yes
C16 . C17 . 1.456(5) yes
C17 . H171 . 0.956 no
C17 . H172 . 0.955 no
C17 . H173 . 0.955 no
N18 . C19 . 1.138(5) yes
C19 . C20 . 1.449(5) yes
C20 . H203 . 0.955 no
C20 . H201 . 0.951 no
C20 . H202 . 0.950 no
S21 . C25 . 1.774(3) yes
S21 . O220 . 1.490(4) yes
S21 . O230 . 1.474(4) yes
S21 . O240 . 1.379(4) yes
C25 . C26 . 1.383(5) yes
C25 . C30 . 1.389(5) yes
C26 . C27 . 1.385(5) yes
C26 . H261 . 0.929 no
C27 . C28 . 1.384(6) yes
C27 . H271 . 0.929 no
C28 . C29 . 1.392(6) yes
C28 . C31 . 1.516(5) yes
C29 . C30 . 1.379(5) yes
C29 . H291 . 0.925 no
C30 . H301 . 0.939 no
C31 . H312 . 0.960 no
C31 . H311 . 0.957 no
C31 . H313 . 0.958 no

loop_
_geom_hbond_atom_site_label_D
_geom_hbond_site_symmetry_D
_geom_hbond_atom_site_label_H
_geom_hbond_site_symmetry_H
_geom_hbond_atom_site_label_A
_geom_hbond_site_symmetry_A
_geom_hbond_angle_DHA
_geom_hbond_distance_DH
_geom_hbond_distance_HA
_geom_hbond_distance_DA
_geom_hbond_publ_flag
C10 . H101 . O220 . 146 0.93 2.34 3.156(5) yes
C13 . H132 . O230 3_445 173 0.96 2.50 3.457(5) yes
C13 . H131 . O220 . 129 0.97 2.47 3.176(5) yes
C14 . H143 . O241 3_545 136 0.95 2.46 3.214(5) yes
C17 . H172 . O240 2_666 165 0.96 2.42 3.356(5) yes
C17 . H173 . O231 2_566 151 0.95 2.03 2.901(5) yes
C20 . H203 . O241 4_565 130 0.96 2.35 3.052(5) yes
C20 . H202 . O221 2_666 148 0.95 2.42 3.264(5) yes
N4 . H41 . O220 . 161 0.84 2.16 2.968(5) yes
N4 . H41 . O221 . 143 0.84 2.23 2.946(5) yes
